data_1556611
loop_
_publ_author_name
'Langley, S.K.'
'Vignesh, K.R.'
'Holton, K.'
'Benjamin, S.'
'Hix, G.B.'
'Phonsri, W.'
'Moubaraki, B.'
'Murray, K.S.'
'Rajaraman, G.'

_publ_section_title
;
 Mononuclear Dysprosium(III) Complexes with Triphenylphosphine Oxide
 Ligands: Controlling the Coordination Environment and Magnetic Anisotropy
;
_journal_name_full Inorganics
_journal_page_first 61
_journal_paper_doi 10.3390/inorganics6020061
_journal_volume 6
_journal_year 2018
_chemical_formula_sum 'C72 H60 Cl6 Dy Fe O4 P4'
_chemical_formula_weight 1544.13
_space_group_IT_number 2
_space_group_name_Hall '-P 1'
_space_group_name_H-M_alt 'P -1'
_symmetry_cell_setting triclinic
_symmetry_space_group_name_H-M 'P -1'
_atom_sites_solution_hydrogens geom
_atom_sites_solution_primary direct
_atom_sites_solution_secondary difmap
_cell_angle_alpha 90.3010(10)
_cell_angle_beta 96.2960(10)
_cell_angle_gamma 115.6120(10)
_cell_formula_units_Z 4
_cell_length_a 19.4549(2)
_cell_length_b 19.8966(3)
_cell_length_c 19.9214(3)
_cell_measurement_reflns_used 9065
_cell_measurement_temperature 123(2)
_cell_measurement_theta_max 27.99
_cell_measurement_theta_min 2.14
_cell_volume 6899.73(17)
_computing_cell_refinement 'Bruker Apex2 V2.0'
_computing_data_collection 'Bruker Apex2 V2.0'
_computing_data_reduction 'Bruker Apex2 V2.0'
_computing_molecular_graphics X-Seed
_computing_publication_material X-Seed
_computing_structure_refinement 'SHELXL-97 (Sheldrick, 1997)'
_computing_structure_solution 'SHELXS-97 (Sheldrick, 1990)'
_diffrn_ambient_temperature 123(2)
_diffrn_measured_fraction_theta_full 0.990
_diffrn_measured_fraction_theta_max 0.990
_diffrn_measurement_device_type 'APEX 2'
_diffrn_radiation_monochromator graphite
_diffrn_radiation_source 'fine-focus sealed tube'
_diffrn_radiation_type MoK\a
_diffrn_radiation_wavelength 0.71073
_diffrn_reflns_av_R_equivalents 0.0475
_diffrn_reflns_av_sigmaI/netI 0.0430
_diffrn_reflns_limit_h_max 25
_diffrn_reflns_limit_h_min -25
_diffrn_reflns_limit_k_max 25
_diffrn_reflns_limit_k_min -25
_diffrn_reflns_limit_l_max 25
_diffrn_reflns_limit_l_min -25
_diffrn_reflns_number 149199
_diffrn_reflns_theta_full 27.50
_diffrn_reflns_theta_max 27.50
_diffrn_reflns_theta_min 2.92
_exptl_absorpt_coefficient_mu 1.658
_exptl_absorpt_correction_T_max 0.847
_exptl_absorpt_correction_T_min 0.556
_exptl_absorpt_correction_type multi-scan
_exptl_absorpt_process_details SADABS
_exptl_crystal_colour colourless
_exptl_crystal_density_diffrn 1.486
_exptl_crystal_density_method 'not measured'
_exptl_crystal_description block
_exptl_crystal_F_000 3112
_exptl_crystal_size_max 0.4
_exptl_crystal_size_mid 0.3
_exptl_crystal_size_min 0.1
_refine_diff_density_max 2.012
_refine_diff_density_min -1.264
_refine_diff_density_rms 0.092
_refine_ls_extinction_method none
_refine_ls_goodness_of_fit_ref 1.064
_refine_ls_hydrogen_treatment mixed
_refine_ls_matrix_type fullcycle
_refine_ls_number_parameters 1585
_refine_ls_number_reflns 31378
_refine_ls_number_restraints 0
_refine_ls_restrained_S_all 1.064
_refine_ls_R_factor_all 0.0494
_refine_ls_R_factor_gt 0.0377
_refine_ls_shift/su_max 0.001
_refine_ls_shift/su_mean 0.000
_refine_ls_structure_factor_coef Fsqd
_refine_ls_weighting_details 'calc w=1/[\s^2^(Fo^2^)+(0.0222P)^2^+9.4472P] where P=(Fo^2^+2Fc^2^)/3'
_refine_ls_weighting_scheme calc
_refine_ls_wR_factor_gt 0.0706
_refine_ls_wR_factor_ref 0.0745
_reflns_number_gt 26632
_reflns_number_total 31378
_reflns_threshold_expression >2sigma(I)
_cod_data_source_file 5_-__Dy_OPPh3_4Cl2__FeCl4_.cif
_cod_data_source_block 5
_cod_depositor_comments
;
The following automatic conversions were performed:

data item '_symmetry_cell_setting' value 'Triclinic' was changed to
'triclinic' in accordance with the built-in table derived from the
CIF Core dictionary named 'cif_core.dic' version 2.4.5 last updated
on 2014-11-21.

Automatic conversion script
Id: cif_fix_values 6909 2019-04-08 15:41:33Z antanas 
;
_cod_original_cell_volume 6899.72(17)
_cod_original_sg_symbol_H-M P-1
_cod_database_code 1556611

loop_
_symmetry_equiv_pos_as_xyz
'x, y, z'
'-x, -y, -z'

loop_
_atom_site_label
_atom_site_type_symbol
_atom_site_fract_x
_atom_site_fract_y
_atom_site_fract_z
_atom_site_U_iso_or_equiv
_atom_site_adp_type
_atom_site_occupancy
_atom_site_symmetry_multiplicity
_atom_site_calc_flag
_atom_site_refinement_flags
_atom_site_disorder_assembly
_atom_site_disorder_group
Dy1 Dy 0.753680(7) 0.467390(7) 0.124368(6) 0.01260(3) Uani 1 1 d . . .
Dy2 Dy 0.751226(7) -0.028844(7) 0.598475(6) 0.01232(3) Uani 1 1 d . . .
Cl3 Cl 0.60289(4) 0.39510(4) 0.10774(4) 0.02532(17) Uani 1 1 d . . .
Cl4 Cl 0.90205(4) 0.03680(5) 0.61539(4) 0.02981(18) Uani 1 1 d . . .
Cl5 Cl 0.90369(4) 0.53520(5) 0.14459(4) 0.02620(17) Uani 1 1 d . . .
Cl6 Cl 0.60094(4) -0.08943(5) 0.58081(4) 0.02943(18) Uani 1 1 d . . .
P7 P 0.77206(4) 0.65995(4) 0.12739(4) 0.01485(15) Uani 1 1 d . . .
P8 P 0.72381(4) 0.44581(4) 0.30511(4) 0.01515(15) Uani 1 1 d . . .
P9 P 0.77189(4) -0.10940(4) 0.76234(4) 0.01511(15) Uani 1 1 d . . .
P10 P 0.72541(4) 0.12482(4) 0.68118(4) 0.01493(15) Uani 1 1 d . . .
P11 P 0.72516(4) 0.46488(4) -0.06328(4) 0.01482(15) Uani 1 1 d . . .
P12 P 0.73271(4) -0.20019(4) 0.50871(4) 0.01494(15) Uani 1 1 d . . .
P13 P 0.78766(4) 0.29776(4) 0.11003(4) 0.01673(16) Uani 1 1 d . . .
Cl14 Cl 0.84275(5) -0.09159(5) 1.04925(5) 0.03242(19) Uani 1 1 d . . .
Fe15 Fe 0.82105(3) 0.00292(3) 1.07888(2) 0.02401(10) Uani 1 1 d . . .
Fe16 Fe 0.69131(3) 0.44428(3) -0.37885(2) 0.02689(11) Uani 1 1 d . . .
Cl17 Cl 0.68066(5) 0.51700(5) -0.45750(5) 0.0409(2) Uani 1 1 d . . .
Cl18 Cl 0.92709(5) 0.10214(5) 1.11665(5) 0.0440(2) Uani 1 1 d . . .
Cl19 Cl 0.71325(6) 0.35788(5) -0.42675(5) 0.0402(2) Uani 1 1 d . . .
P20 P 0.76914(4) 0.06146(4) 0.43376(4) 0.01508(15) Uani 1 1 d . . .
Cl1 Cl 0.74407(6) -0.02974(6) 1.15739(5) 0.0490(3) Uani 1 1 d . . .
Cl2 Cl 0.76704(7) 0.03248(7) 0.98974(5) 0.0517(3) Uani 1 1 d . . .
O5 O 0.75045(11) 0.57775(11) 0.13280(10) 0.0190(4) Uani 1 1 d . . .
O6 O 0.74786(11) 0.07284(11) 0.64418(10) 0.0193(4) Uani 1 1 d . . .
O7 O 0.76278(11) 0.35896(11) 0.11784(10) 0.0189(4) Uani 1 1 d . . .
O8 O 0.75210(12) -0.13036(11) 0.55128(10) 0.0208(5) Uani 1 1 d . . .
O9 O 0.74943(11) 0.45297(11) 0.23563(10) 0.0183(4) Uani 1 1 d . . .
O10 O 0.74966(12) -0.07782(12) 0.69978(10) 0.0211(5) Uani 1 1 d . . .
O11 O 0.74411(11) 0.46833(11) 0.01211(10) 0.0187(4) Uani 1 1 d . . .
O12 O 0.75177(11) 0.01619(11) 0.49496(10) 0.0183(4) Uani 1 1 d . . .
C13 C 0.68361(16) 0.03662(16) 0.37516(15) 0.0180(6) Uani 1 1 d . . .
C14 C 0.85144(16) 0.29955(17) 0.18338(15) 0.0194(6) Uani 1 1 d . . .
C15 C 0.85984(17) -0.16181(18) 0.69972(15) 0.0215(7) Uani 1 1 d . . .
H15 H 0.8818 -0.1136 0.6825 0.026 Uiso 1 1 calc R . .
C16 C 0.70405(16) 0.20928(17) 0.10116(15) 0.0194(6) Uani 1 1 d . . .
C17 C 0.81473(16) -0.22007(16) 0.51392(14) 0.0174(6) Uani 1 1 d . . .
C18 C 0.67275(16) 0.50075(16) 0.31765(14) 0.0164(6) Uani 1 1 d . . .
C19 C 0.65330(16) -0.27904(17) 0.53523(15) 0.0186(6) Uani 1 1 d . . .
C20 C 0.80707(16) 0.47879(16) 0.36775(15) 0.0180(6) Uani 1 1 d . . .
C21 C 0.86187(17) 0.34673(19) 0.23955(16) 0.0257(7) Uani 1 1 d . . .
H21 H 0.8357 0.3775 0.2387 0.031 Uiso 1 1 calc R . .
C22 C 0.68639(16) 0.08481(17) 0.75693(14) 0.0174(6) Uani 1 1 d . . .
C23 C 0.66967(16) 0.37015(17) -0.09630(15) 0.0178(6) Uani 1 1 d . . .
C25 C 0.80758(16) 0.21248(17) 0.70462(14) 0.0172(6) Uani 1 1 d . . .
C26 C 0.66072(16) 0.35066(17) 0.31813(14) 0.0182(6) Uani 1 1 d . . .
C27 C 0.80308(18) 0.27980(18) 0.69964(17) 0.0265(7) Uani 1 1 d . . .
H27 H 0.7554 0.2804 0.6840 0.032 Uiso 1 1 calc R . .
C28 C 0.78473(18) 0.72053(17) 0.00078(15) 0.0228(7) Uani 1 1 d . . .
H28 H 0.7332 0.7136 0.0005 0.027 Uiso 1 1 calc R . .
C29 C 0.84006(16) 0.04819(16) 0.39226(14) 0.0164(6) Uani 1 1 d . . .
C30 C 0.6473(2) 0.35365(19) -0.16535(16) 0.0281(7) Uani 1 1 d . . .
H30 H 0.6632 0.3926 -0.1957 0.034 Uiso 1 1 calc R . .
C31 C 0.66276(18) 0.29330(18) 0.27945(16) 0.0257(7) Uani 1 1 d . . .
H31 H 0.6973 0.3048 0.2464 0.031 Uiso 1 1 calc R . .
C32 C 0.69040(17) 0.74594(18) 0.11829(15) 0.0228(7) Uani 1 1 d . . .
H32 H 0.7386 0.7883 0.1193 0.027 Uiso 1 1 calc R . .
C33 C 0.68683(16) 0.67435(16) 0.12284(14) 0.0175(6) Uani 1 1 d . . .
C34 C 0.65711(17) -0.15720(17) 0.40573(15) 0.0223(7) Uani 1 1 d . . .
H34 H 0.6361 -0.1425 0.4407 0.027 Uiso 1 1 calc R . .
C35 C 0.80934(16) 0.50327(17) -0.10563(14) 0.0180(6) Uani 1 1 d . . .
C36 C 0.80363(16) 0.15860(16) 0.45862(15) 0.0182(6) Uani 1 1 d . . .
C37 C 0.81993(16) 0.69821(16) 0.05485(15) 0.0177(6) Uani 1 1 d . . .
C38 C 0.70817(16) -0.18882(16) 0.42166(15) 0.0175(6) Uani 1 1 d . . .
C40 C 0.80259(16) -0.17954(16) 0.74225(14) 0.0170(6) Uani 1 1 d . . .
Cl7 Cl 0.58332(6) 0.39212(8) -0.33352(6) 0.0606(3) Uani 1 1 d . . .
Cl8 Cl 0.78443(7) 0.50605(7) -0.29881(6) 0.0695(4) Uani 1 1 d . . .
C3 C 0.63263(17) 0.20952(17) 0.10140(15) 0.0216(7) Uani 1 1 d . . .
H3 H 0.6290 0.2552 0.1076 0.026 Uiso 1 1 calc R . .
C4 C 0.9136(2) -0.0209(2) 0.38046(19) 0.0335(8) Uani 1 1 d . . .
H4 H 0.9289 -0.0583 0.3954 0.040 Uiso 1 1 calc R . .
C5 C 0.77092(17) -0.25088(17) 0.76717(15) 0.0215(7) Uani 1 1 d . . .
H5 H 0.7319 -0.2635 0.7961 0.026 Uiso 1 1 calc R . .
C6 C 0.80129(17) 0.46555(17) 0.43579(15) 0.0214(7) Uani 1 1 d . . .
H6 H 0.7528 0.4351 0.4499 0.026 Uiso 1 1 calc R . .
C7 C 0.91206(18) 0.4895(2) -0.15142(17) 0.0297(8) Uani 1 1 d . . .
H7 H 0.9363 0.4592 -0.1624 0.036 Uiso 1 1 calc R . .
C8 C 0.69552(18) 0.12865(19) 0.81512(16) 0.0255(7) Uani 1 1 d . . .
H8 H 0.7234 0.1814 0.8156 0.031 Uiso 1 1 calc R . .
C9 C 0.88727(17) -0.16065(18) 0.51545(16) 0.0246(7) Uani 1 1 d . . .
H9 H 0.8925 -0.1109 0.5163 0.030 Uiso 1 1 calc R . .
C10 C 0.85358(17) 0.18600(18) 0.51852(16) 0.0230(7) Uani 1 1 d . . .
H10 H 0.8714 0.1545 0.5429 0.028 Uiso 1 1 calc R . .
C11 C 0.66153(17) 0.53603(18) -0.15283(16) 0.0239(7) Uani 1 1 d . . .
H11 H 0.6868 0.5248 -0.1863 0.029 Uiso 1 1 calc R . .
C12 C 0.65387(15) 0.14360(16) 0.63138(14) 0.0154(6) Uani 1 1 d . . .
C1 C 0.83992(16) 0.30825(17) 0.03872(15) 0.0191(6) Uani 1 1 d . . .
C2 C 0.87800(17) 0.21180(18) 0.72632(16) 0.0233(7) Uani 1 1 d . . .
H2 H 0.8819 0.1659 0.7286 0.028 Uiso 1 1 calc R . .
C41 C 0.68310(18) 0.03708(19) 0.30605(16) 0.0282(8) Uani 1 1 d . . .
H41 H 0.7295 0.0498 0.2870 0.034 Uiso 1 1 calc R . .
C42 C 0.87719(19) 0.25871(18) 0.54250(17) 0.0284(7) Uani 1 1 d . . .
H42 H 0.9110 0.2771 0.5834 0.034 Uiso 1 1 calc R . .
C43 C 0.64622(18) 0.31245(18) -0.05238(16) 0.0251(7) Uani 1 1 d . . .
H43 H 0.6606 0.3230 -0.0050 0.030 Uiso 1 1 calc R . .
C44 C 0.70811(18) 0.14125(18) 0.09311(19) 0.0314(8) Uani 1 1 d . . .
H44 H 0.7567 0.1405 0.0945 0.038 Uiso 1 1 calc R . .
C45 C 0.84381(18) 0.45834(19) -0.12298(16) 0.0256(7) Uani 1 1 d . . .
H45 H 0.8207 0.4066 -0.1154 0.031 Uiso 1 1 calc R . .
C46 C 0.89433(17) 0.70594(18) 0.05320(16) 0.0236(7) Uani 1 1 d . . .
H46 H 0.9181 0.6890 0.0891 0.028 Uiso 1 1 calc R . .
C47 C 0.86098(17) -0.00754(17) 0.41334(17) 0.0239(7) Uani 1 1 d . . .
H47 H 0.8394 -0.0363 0.4501 0.029 Uiso 1 1 calc R . .
C48 C 0.69198(16) -0.15382(16) 0.80960(15) 0.0173(6) Uani 1 1 d . . .
C49 C 0.89160(18) 0.25596(18) 0.18456(18) 0.0274(7) Uani 1 1 d . . .
H49 H 0.8854 0.2245 0.1461 0.033 Uiso 1 1 calc R . .
C24 C 0.55907(17) 0.19094(18) 0.62195(16) 0.0237(7) Uani 1 1 d . . .
H24 H 0.5307 0.2124 0.6424 0.028 Uiso 1 1 calc R . .
C50 C 0.58517(18) -0.31787(19) 0.49311(17) 0.0275(7) Uani 1 1 d . . .
H50 H 0.5794 -0.3029 0.4484 0.033 Uiso 1 1 calc R . .
C51 C 0.80806(18) -0.29242(18) 0.51494(16) 0.0231(7) Uani 1 1 d . . .
H51 H 0.7590 -0.3333 0.5149 0.028 Uiso 1 1 calc R . .
C52 C 0.8250(2) 0.75293(19) -0.05281(16) 0.0289(8) Uani 1 1 d . . .
H52 H 0.8012 0.7690 -0.0894 0.035 Uiso 1 1 calc R . .
C53 C 0.66942(15) 0.51532(16) -0.08653(15) 0.0172(6) Uani 1 1 d . . .
C54 C 0.94469(17) 0.56433(19) -0.16371(16) 0.0270(7) Uani 1 1 d . . .
H54 H 0.9904 0.5851 -0.1847 0.032 Uiso 1 1 calc R . .
C55 C 0.61120(16) 0.17334(17) 0.66169(15) 0.0209(7) Uani 1 1 d . . .
H55 H 0.6178 0.1815 0.7095 0.025 Uiso 1 1 calc R . .
C56 C 0.61497(17) 0.01735(17) 0.40328(17) 0.0235(7) Uani 1 1 d . . .
H56 H 0.6146 0.0158 0.4509 0.028 Uiso 1 1 calc R . .
C57 C 0.64357(18) 0.13094(19) 0.56208(16) 0.0267(7) Uani 1 1 d . . .
H57 H 0.6730 0.1110 0.5412 0.032 Uiso 1 1 calc R . .
C39 C 0.83638(16) 0.71308(17) 0.20026(14) 0.0172(6) Uani 1 1 d . . .
C58 C 0.87855(18) 0.52222(18) 0.34683(16) 0.0260(7) Uani 1 1 d . . .
H58 H 0.8831 0.5311 0.3004 0.031 Uiso 1 1 calc R . .
C59 C 0.84845(16) -0.03812(16) 0.81681(14) 0.0167(6) Uani 1 1 d . . .
C60 C 0.93270(18) 0.82690(19) 0.25707(17) 0.0284(7) Uani 1 1 d . . .
H60 H 0.9671 0.8781 0.2558 0.034 Uiso 1 1 calc R . .
C61 C 0.70112(18) -0.14600(18) 0.87979(16) 0.0247(7) Uani 1 1 d . . .
H61 H 0.7498 -0.1146 0.9037 0.030 Uiso 1 1 calc R . .
C62 C 0.79597(18) -0.30282(18) 0.75000(16) 0.0259(7) Uani 1 1 d . . .
H62 H 0.7742 -0.3511 0.7671 0.031 Uiso 1 1 calc R . .
C63 C 0.87286(17) 0.09097(18) 0.33913(16) 0.0240(7) Uani 1 1 d . . .
H63 H 0.8607 0.1308 0.3261 0.029 Uiso 1 1 calc R . .
C64 C 0.64485(16) 0.00773(18) 0.75637(16) 0.0228(7) Uani 1 1 d . . .
H64 H 0.6375 -0.0223 0.7166 0.027 Uiso 1 1 calc R . .
C65 C 0.85277(18) -0.28505(19) 0.70787(16) 0.0265(7) Uani 1 1 d . . .
H65 H 0.8699 -0.3211 0.6962 0.032 Uiso 1 1 calc R . .
C66 C 0.83276(18) 0.67752(18) 0.26079(16) 0.0252(7) Uani 1 1 d . . .
H66 H 0.7985 0.6263 0.2622 0.030 Uiso 1 1 calc R . .
C67 C 0.8730(2) -0.3051(2) 0.51604(17) 0.0319(8) Uani 1 1 d . . .
H67 H 0.8684 -0.3546 0.5167 0.038 Uiso 1 1 calc R . .
C68 C 0.84418(17) 0.57954(18) -0.11606(16) 0.0238(7) Uani 1 1 d . . .
H68 H 0.8218 0.6107 -0.1029 0.029 Uiso 1 1 calc R . .
C69 C 0.93368(18) 0.73811(19) -0.00050(17) 0.0285(8) Uani 1 1 d . . .
H69 H 0.9847 0.7439 -0.0012 0.034 Uiso 1 1 calc R . .
C70 C 0.91112(18) 0.6094(2) -0.14554(17) 0.0291(8) Uani 1 1 d . . .
H70 H 0.9343 0.6611 -0.1534 0.035 Uiso 1 1 calc R . .
C71 C 0.54817(18) 0.17749(19) 0.55301(17) 0.0290(8) Uani 1 1 d . . .
H71 H 0.5117 0.1889 0.5260 0.035 Uiso 1 1 calc R . .
C72 C 0.92314(18) 0.07533(19) 0.30549(17) 0.0284(8) Uani 1 1 d . . .
H72 H 0.9437 0.1030 0.2679 0.034 Uiso 1 1 calc R . .
C73 C 0.6021(2) 0.2810(2) -0.19008(18) 0.0333(8) Uani 1 1 d . . .
H73 H 0.5862 0.2703 -0.2373 0.040 Uiso 1 1 calc R . .
C74 C 0.88454(18) -0.21480(19) 0.68274(16) 0.0255(7) Uani 1 1 d . . .
H74 H 0.9234 -0.2028 0.6538 0.031 Uiso 1 1 calc R . .
C75 C 0.61007(18) 0.4898(2) 0.27037(16) 0.0295(8) Uani 1 1 d . . .
H75 H 0.5948 0.4536 0.2337 0.035 Uiso 1 1 calc R . .
C76 C 0.7390(2) -0.2095(2) 0.37001(16) 0.0294(8) Uani 1 1 d . . .
H76 H 0.7739 -0.2307 0.3804 0.035 Uiso 1 1 calc R . .
C77 C 0.56662(18) 0.14229(19) 0.09251(18) 0.0305(8) Uani 1 1 d . . .
H77 H 0.5178 0.1422 0.0930 0.037 Uiso 1 1 calc R . .
C78 C 0.57026(19) 0.5319(2) 0.27712(17) 0.0336(8) Uani 1 1 d . . .
H78 H 0.5275 0.5246 0.2449 0.040 Uiso 1 1 calc R . .
C79 C 0.8791(2) 0.7169(2) 0.31878(16) 0.0316(8) Uani 1 1 d . . .
H79 H 0.8764 0.6926 0.3600 0.038 Uiso 1 1 calc R . .
C80 C 0.7785(2) 0.20550(19) 0.42298(17) 0.0293(8) Uani 1 1 d . . .
H80 H 0.7447 0.1876 0.3820 0.035 Uiso 1 1 calc R . .
C81 C 0.86610(18) 0.49657(18) 0.48309(16) 0.0251(7) Uani 1 1 d . . .
H81 H 0.8619 0.4879 0.5296 0.030 Uiso 1 1 calc R . .
C82 C 0.92918(18) 0.7915(2) 0.31692(17) 0.0307(8) Uani 1 1 d . . .
H82 H 0.9612 0.8184 0.3568 0.037 Uiso 1 1 calc R . .
C83 C 0.94185(18) 0.2784(2) 0.74436(16) 0.0293(8) Uani 1 1 d . . .
H83 H 0.9896 0.2781 0.7600 0.035 Uiso 1 1 calc R . .
C84 C 0.5604(2) 0.2594(2) 0.37375(18) 0.0351(9) Uani 1 1 d . . .
H84 H 0.5247 0.2475 0.4057 0.042 Uiso 1 1 calc R . .
C85 C 0.93710(18) 0.34548(19) 0.73990(16) 0.0283(8) Uani 1 1 d . . .
H85 H 0.9815 0.3910 0.7524 0.034 Uiso 1 1 calc R . .
C86 C 0.88636(17) 0.78805(17) 0.19910(16) 0.0236(7) Uani 1 1 d . . .
H86 H 0.8887 0.8128 0.1582 0.028 Uiso 1 1 calc R . .
C87 C 0.86792(19) 0.34653(19) 0.71735(18) 0.0320(8) Uani 1 1 d . . .
H87 H 0.8647 0.3927 0.7140 0.038 Uiso 1 1 calc R . .
C88 C 0.6232(2) 0.7545(2) 0.11238(17) 0.0298(8) Uani 1 1 d . . .
H88 H 0.6251 0.8028 0.1080 0.036 Uiso 1 1 calc R . .
C89 C 0.90509(18) 0.37540(18) 0.03690(16) 0.0246(7) Uani 1 1 d . . .
H89 H 0.9192 0.4135 0.0717 0.029 Uiso 1 1 calc R . .
C90 C 0.60896(19) 0.33296(19) 0.36558(16) 0.0287(8) Uani 1 1 d . . .
H90 H 0.6071 0.3716 0.3924 0.034 Uiso 1 1 calc R . .
C91 C 0.61985(17) -0.19944(18) 0.77496(18) 0.0273(7) Uani 1 1 d . . .
H91 H 0.6128 -0.2046 0.7269 0.033 Uiso 1 1 calc R . .
C92 C 0.63727(19) -0.14747(18) 0.33928(16) 0.0278(7) Uani 1 1 d . . .
H92 H 0.6025 -0.1261 0.3285 0.033 Uiso 1 1 calc R . .
C93 C 0.8991(2) 0.76188(18) -0.05331(17) 0.0282(7) Uani 1 1 d . . .
H93 H 0.9265 0.7844 -0.0900 0.034 Uiso 1 1 calc R . .
C94 C 0.69387(19) 0.55293(19) 0.37102(17) 0.0283(7) Uani 1 1 d . . .
H94 H 0.7365 0.5605 0.4036 0.034 Uiso 1 1 calc R . .
C95 C 0.63140(17) 0.53172(18) -0.03803(16) 0.0232(7) Uani 1 1 d . . .
H95 H 0.6366 0.5180 0.0072 0.028 Uiso 1 1 calc R . .
C96 C 0.92864(19) 0.3320(2) -0.06637(16) 0.0291(8) Uani 1 1 d . . .
H96 H 0.9592 0.3400 -0.1022 0.035 Uiso 1 1 calc R . .
C97 C 0.57879(18) 0.58898(18) -0.12107(19) 0.0307(8) Uani 1 1 d . . .
H97 H 0.5479 0.6143 -0.1328 0.037 Uiso 1 1 calc R . .
C98 C 0.62422(18) 0.0186(2) 0.87161(17) 0.0301(8) Uani 1 1 d . . .
H98 H 0.6036 -0.0040 0.9112 0.036 Uiso 1 1 calc R . .
C99 C 0.6019(2) 0.23955(19) -0.07779(18) 0.0323(8) Uani 1 1 d . . .
H99 H 0.5865 0.2001 -0.0478 0.039 Uiso 1 1 calc R . .
C100 C 0.90175(18) -0.05367(18) 0.85730(17) 0.0269(7) Uani 1 1 d . . .
H100 H 0.9001 -0.1020 0.8543 0.032 Uiso 1 1 calc R . .
C101 C 0.95176(18) -0.1735(2) 0.51578(17) 0.0317(8) Uani 1 1 d . . .
H101 H 1.0010 -0.1328 0.5157 0.038 Uiso 1 1 calc R . .
C102 C 0.61645(17) 0.61305(18) 0.12365(16) 0.0254(7) Uani 1 1 d . . .
H102 H 0.6138 0.5644 0.1274 0.031 Uiso 1 1 calc R . .
C103 C 0.8517(2) 0.30457(19) 0.50718(19) 0.0345(8) Uani 1 1 d . . .
H103 H 0.8679 0.3545 0.5240 0.041 Uiso 1 1 calc R . .
C104 C 0.54755(18) 0.00063(19) 0.36055(19) 0.0305(8) Uani 1 1 d . . .
H104 H 0.5010 -0.0115 0.3791 0.037 Uiso 1 1 calc R . .
C105 C 0.5799(2) 0.22410(19) -0.14647(18) 0.0333(8) Uani 1 1 d . . .
H105 H 0.5495 0.1740 -0.1637 0.040 Uiso 1 1 calc R . .
C106 C 0.93694(19) 0.54021(19) 0.46244(17) 0.0299(8) Uani 1 1 d . . .
H106 H 0.9813 0.5618 0.4949 0.036 Uiso 1 1 calc R . .
C107 C 0.56358(19) 0.20308(19) 0.33568(18) 0.0319(8) Uani 1 1 d . . .
H107 H 0.5303 0.1525 0.3418 0.038 Uiso 1 1 calc R . .
C108 C 0.58618(18) 0.56803(19) -0.05610(18) 0.0293(8) Uani 1 1 d . . .
H108 H 0.5599 0.5786 -0.0232 0.035 Uiso 1 1 calc R . .
C109 C 0.66405(19) 0.0952(2) 0.87197(17) 0.0325(8) Uani 1 1 d . . .
H109 H 0.6699 0.1251 0.9114 0.039 Uiso 1 1 calc R . .
C110 C 0.94932(19) 0.38675(19) -0.01552(17) 0.0300(8) Uani 1 1 d . . .
H110 H 0.9940 0.4324 -0.0164 0.036 Uiso 1 1 calc R . .
C111 C 0.96032(19) 0.0713(2) 0.90570(18) 0.0337(8) Uani 1 1 d . . .
H111 H 0.9988 0.1091 0.9362 0.040 Uiso 1 1 calc R . .
C112 C 0.61405(17) -0.02532(19) 0.81417(17) 0.0273(7) Uani 1 1 d . . .
H112 H 0.5861 -0.0780 0.8141 0.033 Uiso 1 1 calc R . .
C113 C 0.94355(18) 0.01950(19) 0.32639(18) 0.0309(8) Uani 1 1 d . . .
H113 H 0.9784 0.0091 0.3033 0.037 Uiso 1 1 calc R . .
C114 C 0.57128(18) 0.07607(19) 0.08299(18) 0.0312(8) Uani 1 1 d . . .
H114 H 0.5257 0.0306 0.0763 0.037 Uiso 1 1 calc R . .
C115 C 0.9443(2) -0.2456(2) 0.51620(17) 0.0342(8) Uani 1 1 d . . .
H115 H 0.9886 -0.2544 0.5166 0.041 Uiso 1 1 calc R . .
C116 C 0.6606(2) -0.3018(2) 0.59983(18) 0.0369(9) Uani 1 1 d . . .
H116 H 0.7071 -0.2757 0.6291 0.044 Uiso 1 1 calc R . .
C117 C 0.6391(2) -0.1841(2) 0.91476(18) 0.0324(8) Uani 1 1 d . . .
H117 H 0.6453 -0.1788 0.9628 0.039 Uiso 1 1 calc R . .
C118 C 0.95730(19) 0.0011(2) 0.90206(18) 0.0341(8) Uani 1 1 d . . .
H118 H 0.9934 -0.0097 0.9303 0.041 Uiso 1 1 calc R . .
C119 C 0.61485(19) 0.21979(18) 0.28880(18) 0.0302(8) Uani 1 1 d . . .
H119 H 0.6172 0.1808 0.2629 0.036 Uiso 1 1 calc R . .
C120 C 0.64188(19) 0.07525(19) 0.08309(19) 0.0324(8) Uani 1 1 d . . .
H120 H 0.6448 0.0293 0.0763 0.039 Uiso 1 1 calc R . .
C121 C 0.81956(19) 0.2535(2) -0.01255(18) 0.0345(9) Uani 1 1 d . . .
H121 H 0.7753 0.2075 -0.0117 0.041 Uiso 1 1 calc R . .
C122 C 0.94312(19) 0.5523(2) 0.39499(18) 0.0330(8) Uani 1 1 d . . .
H122 H 0.9921 0.5816 0.3811 0.040 Uiso 1 1 calc R . .
C123 C 0.55878(19) -0.23693(19) 0.8109(2) 0.0341(8) Uani 1 1 d . . .
H123 H 0.5097 -0.2681 0.7874 0.041 Uiso 1 1 calc R . .
C124 C 0.9104(2) 0.3485(2) 0.29644(18) 0.0358(9) Uani 1 1 d . . .
H124 H 0.9171 0.3800 0.3350 0.043 Uiso 1 1 calc R . .
C125 C 0.94012(19) 0.2584(2) 0.24119(19) 0.0346(9) Uani 1 1 d . . .
H125 H 0.9674 0.2287 0.2419 0.042 Uiso 1 1 calc R . .
C126 C 0.55344(19) 0.6933(2) 0.11283(19) 0.0358(9) Uani 1 1 d . . .
H126 H 0.5075 0.6997 0.1089 0.043 Uiso 1 1 calc R . .
C127 C 0.6677(2) -0.1686(2) 0.28822(17) 0.0370(9) Uani 1 1 d . . .
H127 H 0.6534 -0.1623 0.2424 0.044 Uiso 1 1 calc R . .
C128 C 0.85159(19) 0.03219(19) 0.82066(18) 0.0319(8) Uani 1 1 d . . .
H128 H 0.8154 0.0432 0.7927 0.038 Uiso 1 1 calc R . .
C129 C 0.5919(2) 0.5843(2) 0.33012(18) 0.0323(8) Uani 1 1 d . . .
H129 H 0.5646 0.6135 0.3342 0.039 Uiso 1 1 calc R . .
C130 C 0.54987(19) 0.6234(2) 0.11896(19) 0.0375(9) Uani 1 1 d . . .
H130 H 0.5016 0.5817 0.1200 0.045 Uiso 1 1 calc R . .
C131 C 0.7188(2) -0.1991(2) 0.30351(18) 0.0427(10) Uani 1 1 d . . .
H131 H 0.7402 -0.2129 0.2683 0.051 Uiso 1 1 calc R . .
C132 C 0.5685(2) -0.22951(19) 0.8803(2) 0.0351(9) Uani 1 1 d . . .
H132 H 0.5262 -0.2559 0.9046 0.042 Uiso 1 1 calc R . .
C133 C 0.9491(2) 0.3042(2) 0.29720(19) 0.0383(9) Uani 1 1 d . . .
H133 H 0.9821 0.3053 0.3364 0.046 Uiso 1 1 calc R . .
C134 C 0.8641(2) 0.2661(2) -0.06558(19) 0.0391(9) Uani 1 1 d . . .
H134 H 0.8498 0.2289 -0.1012 0.047 Uiso 1 1 calc R . .
C135 C 0.61628(18) 0.57323(19) -0.16938(18) 0.0300(8) Uani 1 1 d . . .
H135 H 0.6111 0.5879 -0.2142 0.036 Uiso 1 1 calc R . .
C136 C 0.54773(19) 0.0015(2) 0.29160(19) 0.0359(9) Uani 1 1 d . . .
H136 H 0.5013 -0.0100 0.2628 0.043 Uiso 1 1 calc R . .
C137 C 0.5898(2) 0.1475(2) 0.52293(17) 0.0350(9) Uani 1 1 d . . .
H137 H 0.5819 0.1381 0.4752 0.042 Uiso 1 1 calc R . .
C138 C 0.8032(2) 0.2788(2) 0.4480(2) 0.0387(9) Uani 1 1 d . . .
H138 H 0.7863 0.3111 0.4238 0.046 Uiso 1 1 calc R . .
C139 C 0.5331(2) -0.4002(2) 0.5797(2) 0.0403(9) Uani 1 1 d . . .
H139 H 0.4918 -0.4416 0.5951 0.048 Uiso 1 1 calc R . .
C140 C 0.9078(2) 0.0870(2) 0.8654(2) 0.0395(9) Uani 1 1 d . . .
H140 H 0.9100 0.1356 0.8682 0.047 Uiso 1 1 calc R . .
C141 C 0.5256(2) -0.3783(2) 0.51593(19) 0.0386(9) Uani 1 1 d . . .
H141 H 0.4791 -0.4047 0.4868 0.046 Uiso 1 1 calc R . .
C142 C 0.6151(2) 0.0191(2) 0.26411(18) 0.0392(9) Uani 1 1 d . . .
H142 H 0.6149 0.0189 0.2164 0.047 Uiso 1 1 calc R . .
C143 C 0.6529(2) 0.5941(2) 0.37701(19) 0.0400(9) Uani 1 1 d . . .
H143 H 0.6672 0.6297 0.4141 0.048 Uiso 1 1 calc R . .
C144 C 0.6007(2) -0.3623(2) 0.6223(2) 0.0492(11) Uani 1 1 d . . .
H144 H 0.6061 -0.3778 0.6668 0.059 Uiso 1 1 calc R . .

loop_
_atom_site_aniso_label
_atom_site_aniso_U_11
_atom_site_aniso_U_22
_atom_site_aniso_U_33
_atom_site_aniso_U_23
_atom_site_aniso_U_13
_atom_site_aniso_U_12
Dy1 0.01231(6) 0.01227(7) 0.01322(7) 0.00043(5) 0.00245(5) 0.00514(5)
Dy2 0.01318(6) 0.01096(7) 0.01306(7) 0.00022(5) 0.00029(5) 0.00578(5)
Cl3 0.0140(3) 0.0240(4) 0.0341(4) -0.0028(3) 0.0050(3) 0.0044(3)
Cl4 0.0145(3) 0.0262(5) 0.0460(5) 0.0013(4) -0.0010(3) 0.0074(3)
Cl5 0.0144(3) 0.0293(5) 0.0296(4) -0.0014(3) 0.0014(3) 0.0049(3)
Cl6 0.0145(3) 0.0371(5) 0.0269(4) -0.0004(3) 0.0007(3) 0.0027(3)
P7 0.0151(3) 0.0129(4) 0.0164(4) 0.0007(3) 0.0027(3) 0.0058(3)
P8 0.0166(4) 0.0152(4) 0.0141(4) 0.0024(3) 0.0044(3) 0.0068(3)
P9 0.0160(4) 0.0154(4) 0.0141(4) 0.0021(3) 0.0004(3) 0.0072(3)
P10 0.0148(3) 0.0134(4) 0.0176(4) -0.0016(3) -0.0000(3) 0.0076(3)
P11 0.0150(3) 0.0171(4) 0.0140(4) 0.0009(3) 0.0020(3) 0.0084(3)
P12 0.0168(4) 0.0123(4) 0.0161(4) -0.0004(3) 0.0016(3) 0.0068(3)
P13 0.0152(4) 0.0151(4) 0.0211(4) -0.0000(3) 0.0033(3) 0.0075(3)
Cl14 0.0299(4) 0.0207(4) 0.0465(5) -0.0015(4) 0.0047(4) 0.0109(4)
Fe15 0.0277(2) 0.0228(3) 0.0242(2) 0.00239(19) 0.00496(19) 0.0131(2)
Fe16 0.0296(2) 0.0308(3) 0.0235(2) 0.0005(2) 0.00052(19) 0.0167(2)
Cl17 0.0450(5) 0.0299(5) 0.0500(6) 0.0162(4) 0.0089(4) 0.0175(4)
Cl18 0.0396(5) 0.0271(5) 0.0580(6) -0.0107(4) 0.0088(4) 0.0072(4)
Cl19 0.0594(6) 0.0268(5) 0.0418(5) 0.0089(4) 0.0197(5) 0.0226(5)
P20 0.0160(4) 0.0149(4) 0.0159(4) 0.0038(3) 0.0036(3) 0.0078(3)
Cl1 0.0532(6) 0.0539(7) 0.0478(6) 0.0142(5) 0.0290(5) 0.0255(5)
Cl2 0.0750(7) 0.0727(8) 0.0311(5) 0.0026(5) -0.0023(5) 0.0564(7)
O5 0.0206(10) 0.0136(11) 0.0218(11) 0.0010(8) 0.0030(8) 0.0064(9)
O6 0.0192(10) 0.0160(11) 0.0250(11) -0.0009(9) 0.0041(9) 0.0094(9)
O7 0.0180(10) 0.0167(11) 0.0230(11) 0.0013(9) 0.0031(8) 0.0083(9)
O8 0.0260(11) 0.0158(11) 0.0217(11) -0.0029(9) 0.0008(9) 0.0106(9)
O9 0.0189(10) 0.0199(12) 0.0164(10) 0.0021(8) 0.0057(8) 0.0080(9)
O10 0.0259(11) 0.0226(12) 0.0183(11) 0.0027(9) 0.0008(9) 0.0142(10)
O11 0.0196(10) 0.0213(12) 0.0156(10) -0.0004(8) 0.0018(8) 0.0095(9)
O12 0.0208(10) 0.0182(11) 0.0164(10) 0.0039(8) 0.0037(8) 0.0086(9)
C13 0.0164(14) 0.0142(16) 0.0238(16) 0.0022(12) 0.0009(12) 0.0074(12)
C14 0.0141(14) 0.0181(17) 0.0244(16) 0.0060(13) 0.0053(12) 0.0050(13)
C15 0.0211(15) 0.0232(18) 0.0212(16) 0.0040(13) 0.0005(12) 0.0109(14)
C16 0.0187(15) 0.0172(17) 0.0229(16) 0.0017(12) 0.0051(12) 0.0077(13)
C17 0.0179(14) 0.0173(16) 0.0166(15) -0.0006(12) 0.0015(11) 0.0075(13)
C18 0.0165(14) 0.0184(16) 0.0161(14) 0.0057(12) 0.0079(11) 0.0078(12)
C19 0.0179(14) 0.0188(17) 0.0198(15) -0.0001(12) 0.0042(12) 0.0081(13)
C20 0.0191(14) 0.0150(16) 0.0215(16) 0.0017(12) 0.0031(12) 0.0087(13)
C21 0.0211(16) 0.031(2) 0.0260(17) 0.0024(14) 0.0048(13) 0.0122(15)
C22 0.0148(14) 0.0230(17) 0.0186(15) 0.0026(12) 0.0009(11) 0.0123(13)
C23 0.0156(14) 0.0200(17) 0.0212(15) -0.0006(12) 0.0029(11) 0.0108(13)
C25 0.0157(14) 0.0189(16) 0.0161(14) 0.0004(12) 0.0008(11) 0.0070(13)
C26 0.0170(14) 0.0185(17) 0.0175(15) 0.0027(12) 0.0026(11) 0.0061(13)
C27 0.0219(16) 0.0219(18) 0.0352(19) -0.0032(14) -0.0035(14) 0.0106(14)
C28 0.0252(16) 0.0219(18) 0.0239(17) -0.0006(13) 0.0014(13) 0.0130(14)
C29 0.0147(14) 0.0157(16) 0.0182(15) -0.0003(12) 0.0023(11) 0.0059(12)
C30 0.0401(19) 0.0258(19) 0.0201(17) 0.0003(14) 0.0033(14) 0.0162(16)
C31 0.0248(16) 0.0241(19) 0.0291(18) 0.0000(14) 0.0092(14) 0.0102(15)
C32 0.0205(15) 0.0222(18) 0.0243(17) -0.0003(13) 0.0024(13) 0.0080(14)
C33 0.0170(14) 0.0180(16) 0.0175(15) -0.0007(12) 0.0028(11) 0.0075(13)
C34 0.0248(16) 0.0215(18) 0.0221(16) -0.0007(13) 0.0027(13) 0.0115(14)
C35 0.0155(14) 0.0239(18) 0.0150(14) 0.0017(12) 0.0012(11) 0.0091(13)
C36 0.0202(15) 0.0160(16) 0.0208(15) 0.0041(12) 0.0083(12) 0.0088(13)
C37 0.0185(14) 0.0118(15) 0.0203(15) -0.0018(12) 0.0031(12) 0.0041(12)
C38 0.0195(14) 0.0117(15) 0.0196(15) 0.0013(12) 0.0033(12) 0.0049(12)
C40 0.0161(14) 0.0181(16) 0.0171(15) 0.0012(12) -0.0026(11) 0.0089(13)
Cl7 0.0512(6) 0.1017(10) 0.0529(7) 0.0378(6) 0.0282(5) 0.0503(7)
Cl8 0.0730(8) 0.0588(8) 0.0662(8) -0.0241(6) -0.0389(6) 0.0303(7)
C3 0.0206(15) 0.0185(17) 0.0272(17) 0.0018(13) 0.0060(13) 0.0093(13)
C4 0.0349(19) 0.026(2) 0.050(2) 0.0121(17) 0.0177(17) 0.0206(17)
C5 0.0221(15) 0.0235(18) 0.0197(16) 0.0050(13) 0.0028(12) 0.0106(14)
C6 0.0235(16) 0.0202(17) 0.0234(16) 0.0045(13) 0.0046(13) 0.0117(14)
C7 0.0236(17) 0.040(2) 0.0320(19) -0.0010(16) 0.0065(14) 0.0191(16)
C8 0.0280(17) 0.0248(19) 0.0233(17) -0.0016(14) -0.0012(13) 0.0122(15)
C9 0.0236(16) 0.0218(18) 0.0264(17) 0.0067(14) 0.0031(13) 0.0078(14)
C10 0.0184(15) 0.0201(17) 0.0306(18) 0.0058(14) 0.0075(13) 0.0075(13)
C11 0.0192(15) 0.0246(18) 0.0269(17) 0.0047(14) 0.0043(13) 0.0081(14)
C12 0.0134(13) 0.0106(15) 0.0185(15) 0.0010(11) 0.0003(11) 0.0023(12)
C1 0.0165(14) 0.0208(17) 0.0211(16) -0.0001(12) 0.0024(12) 0.0090(13)
C2 0.0186(15) 0.0272(19) 0.0263(17) 0.0009(14) -0.0018(12) 0.0131(14)
C41 0.0240(16) 0.037(2) 0.0246(17) 0.0096(15) 0.0032(13) 0.0140(16)
C42 0.0272(17) 0.0213(19) 0.0306(19) -0.0015(14) 0.0064(14) 0.0042(15)
C43 0.0300(17) 0.0226(18) 0.0215(16) -0.0001(13) -0.0005(13) 0.0112(15)
C44 0.0187(16) 0.0214(19) 0.054(2) -0.0025(16) 0.0041(15) 0.0092(14)
C45 0.0238(16) 0.0237(18) 0.0314(18) 0.0025(14) 0.0041(14) 0.0122(14)
C46 0.0229(16) 0.0273(19) 0.0230(17) 0.0040(13) 0.0040(13) 0.0128(14)
C47 0.0225(16) 0.0175(17) 0.0337(18) 0.0067(14) 0.0097(13) 0.0090(14)
C48 0.0181(14) 0.0143(16) 0.0218(15) 0.0019(12) 0.0020(12) 0.0092(13)
C49 0.0250(17) 0.0210(18) 0.037(2) 0.0060(14) 0.0055(14) 0.0102(14)
C24 0.0222(16) 0.0238(18) 0.0273(17) -0.0037(13) -0.0004(13) 0.0128(14)
C50 0.0231(16) 0.029(2) 0.0241(17) 0.0043(14) 0.0027(13) 0.0061(15)
C51 0.0242(16) 0.0176(17) 0.0268(17) -0.0022(13) -0.0003(13) 0.0094(14)
C52 0.043(2) 0.028(2) 0.0217(17) 0.0070(14) 0.0061(15) 0.0199(17)
C53 0.0131(13) 0.0138(16) 0.0236(16) 0.0010(12) -0.0004(11) 0.0056(12)
C54 0.0157(15) 0.038(2) 0.0257(17) 0.0004(15) 0.0055(13) 0.0089(15)
C55 0.0196(15) 0.0244(18) 0.0198(16) -0.0042(13) -0.0018(12) 0.0116(14)
C56 0.0210(15) 0.0176(17) 0.0311(18) -0.0010(13) 0.0046(13) 0.0074(13)
C57 0.0296(17) 0.032(2) 0.0241(17) -0.0026(14) 0.0026(14) 0.0191(16)
C39 0.0147(14) 0.0204(17) 0.0180(15) -0.0009(12) 0.0025(11) 0.0089(13)
C58 0.0242(16) 0.0285(19) 0.0237(17) 0.0042(14) 0.0055(13) 0.0093(15)
C59 0.0147(14) 0.0171(16) 0.0169(15) 0.0021(12) 0.0027(11) 0.0053(12)
C60 0.0266(17) 0.0179(18) 0.0346(19) -0.0087(14) 0.0003(14) 0.0051(14)
C61 0.0233(16) 0.0240(18) 0.0273(17) 0.0042(14) 0.0070(13) 0.0098(14)
C62 0.0305(17) 0.0205(18) 0.0303(18) 0.0078(14) 0.0037(14) 0.0144(15)
C63 0.0230(16) 0.0250(18) 0.0262(17) 0.0070(14) 0.0072(13) 0.0116(14)
C64 0.0176(15) 0.0234(18) 0.0295(18) 0.0022(14) 0.0063(13) 0.0102(14)
C65 0.0312(18) 0.029(2) 0.0288(18) -0.0014(14) 0.0008(14) 0.0220(16)
C66 0.0247(16) 0.0203(18) 0.0233(17) 0.0016(13) 0.0036(13) 0.0030(14)
C67 0.039(2) 0.032(2) 0.034(2) -0.0039(15) 0.0001(15) 0.0249(17)
C68 0.0194(15) 0.0236(18) 0.0282(17) -0.0015(14) 0.0028(13) 0.0092(14)
C69 0.0215(16) 0.029(2) 0.0342(19) 0.0017(15) 0.0114(14) 0.0082(15)
C70 0.0215(16) 0.0252(19) 0.037(2) 0.0055(15) 0.0076(14) 0.0053(15)
C71 0.0279(17) 0.032(2) 0.0305(19) 0.0001(15) -0.0081(14) 0.0191(16)
C72 0.0252(17) 0.030(2) 0.0305(19) 0.0071(15) 0.0129(14) 0.0103(15)
C73 0.046(2) 0.031(2) 0.0262(18) -0.0117(15) -0.0016(16) 0.0211(18)
C74 0.0240(16) 0.032(2) 0.0250(17) 0.0057(14) 0.0080(13) 0.0152(15)
C75 0.0294(18) 0.039(2) 0.0229(17) -0.0110(15) -0.0022(14) 0.0192(16)
C76 0.0387(19) 0.038(2) 0.0222(17) 0.0034(15) 0.0082(14) 0.0257(17)
C77 0.0186(16) 0.031(2) 0.044(2) 0.0053(16) 0.0097(15) 0.0114(15)
C78 0.0267(18) 0.051(2) 0.0293(19) -0.0036(17) -0.0053(14) 0.0251(18)
C79 0.0368(19) 0.039(2) 0.0179(17) 0.0003(15) 0.0031(14) 0.0157(17)
C80 0.0363(19) 0.0252(19) 0.0317(19) 0.0052(15) 0.0031(15) 0.0187(16)
C81 0.0327(18) 0.0233(18) 0.0219(16) 0.0014(13) -0.0018(13) 0.0159(15)
C82 0.0255(17) 0.038(2) 0.0254(18) -0.0144(15) -0.0044(14) 0.0131(16)
C83 0.0171(15) 0.042(2) 0.0261(18) -0.0061(15) -0.0016(13) 0.0113(15)
C84 0.0342(19) 0.032(2) 0.034(2) 0.0107(16) 0.0173(16) 0.0060(17)
C85 0.0220(16) 0.0242(19) 0.0249(17) -0.0090(14) -0.0013(13) -0.0017(14)
C86 0.0255(16) 0.0189(17) 0.0252(17) 0.0016(13) 0.0021(13) 0.0087(14)
C87 0.0319(19) 0.0177(18) 0.040(2) -0.0054(15) -0.0056(15) 0.0071(15)
C88 0.039(2) 0.033(2) 0.0287(18) 0.0015(15) 0.0040(15) 0.0260(17)
C89 0.0259(16) 0.0232(18) 0.0232(17) -0.0004(13) 0.0056(13) 0.0088(14)
C90 0.0334(18) 0.0241(19) 0.0260(18) 0.0030(14) 0.0130(14) 0.0080(15)
C91 0.0194(16) 0.0255(19) 0.0358(19) -0.0008(15) -0.0010(14) 0.0096(14)
C92 0.0324(18) 0.0241(19) 0.0285(18) 0.0025(14) -0.0035(14) 0.0153(15)
C93 0.0381(19) 0.0205(18) 0.0245(18) 0.0056(14) 0.0141(15) 0.0089(15)
C94 0.0292(17) 0.029(2) 0.0292(18) -0.0080(14) -0.0073(14) 0.0177(16)
C95 0.0215(15) 0.0237(18) 0.0245(17) -0.0048(13) -0.0013(13) 0.0110(14)
C96 0.0303(18) 0.046(2) 0.0218(17) 0.0057(15) 0.0107(14) 0.0245(17)
C97 0.0234(17) 0.0212(19) 0.050(2) 0.0062(16) -0.0013(15) 0.0135(15)
C98 0.0226(16) 0.049(2) 0.0242(18) 0.0140(16) 0.0076(13) 0.0201(17)
C99 0.040(2) 0.0211(19) 0.033(2) 0.0035(15) 0.0035(16) 0.0112(16)
C100 0.0254(17) 0.0203(18) 0.0323(19) -0.0006(14) -0.0063(14) 0.0097(14)
C101 0.0172(16) 0.042(2) 0.0317(19) 0.0089(16) 0.0055(14) 0.0082(16)
C102 0.0224(16) 0.0199(18) 0.0319(18) -0.0030(14) 0.0050(13) 0.0068(14)
C103 0.037(2) 0.0183(19) 0.047(2) -0.0008(16) 0.0152(17) 0.0094(16)
C104 0.0190(16) 0.0236(19) 0.049(2) -0.0014(16) 0.0053(15) 0.0089(14)
C105 0.0358(19) 0.0199(19) 0.042(2) -0.0094(16) 0.0008(16) 0.0110(16)
C106 0.0250(17) 0.027(2) 0.035(2) -0.0047(15) -0.0089(14) 0.0125(15)
C107 0.0311(18) 0.0197(19) 0.035(2) 0.0073(15) 0.0036(15) 0.0018(15)
C108 0.0251(17) 0.028(2) 0.038(2) -0.0055(15) 0.0006(14) 0.0157(15)
C109 0.0348(19) 0.042(2) 0.0194(17) 0.0000(15) 0.0007(14) 0.0164(18)
C110 0.0277(18) 0.026(2) 0.036(2) 0.0066(15) 0.0118(15) 0.0091(15)
C111 0.0257(17) 0.032(2) 0.035(2) -0.0110(16) -0.0043(15) 0.0064(16)
C112 0.0194(16) 0.0269(19) 0.040(2) 0.0121(15) 0.0090(14) 0.0129(14)
C113 0.0246(17) 0.028(2) 0.045(2) -0.0008(16) 0.0153(15) 0.0137(15)
C114 0.0185(16) 0.0198(19) 0.046(2) 0.0040(15) 0.0073(15) -0.0006(14)
C115 0.0295(18) 0.053(3) 0.0314(19) 0.0003(17) 0.0045(15) 0.0276(19)
C116 0.0305(19) 0.036(2) 0.0268(19) 0.0059(16) -0.0013(15) -0.0002(17)
C117 0.037(2) 0.032(2) 0.0318(19) 0.0107(16) 0.0175(16) 0.0151(17)
C118 0.0259(18) 0.032(2) 0.039(2) -0.0024(16) -0.0110(15) 0.0108(16)
C119 0.0315(18) 0.0173(18) 0.040(2) -0.0001(15) 0.0047(15) 0.0089(15)
C120 0.0279(18) 0.0153(18) 0.053(2) 0.0016(16) 0.0077(16) 0.0079(15)
C121 0.0247(17) 0.030(2) 0.040(2) -0.0122(16) 0.0063(15) 0.0037(16)
C122 0.0203(16) 0.035(2) 0.036(2) 0.0002(16) 0.0029(14) 0.0049(15)
C123 0.0191(16) 0.0207(19) 0.060(3) 0.0009(17) 0.0038(16) 0.0069(15)
C124 0.0330(19) 0.051(3) 0.0238(18) 0.0027(16) 0.0031(15) 0.0188(18)
C125 0.0295(18) 0.030(2) 0.049(2) 0.0193(17) 0.0051(16) 0.0171(16)
C126 0.0220(17) 0.046(2) 0.044(2) -0.0074(18) 0.0001(15) 0.0205(17)
C127 0.053(2) 0.043(2) 0.0179(17) 0.0077(16) 0.0026(16) 0.024(2)
C128 0.0282(18) 0.027(2) 0.041(2) -0.0056(16) -0.0082(15) 0.0165(16)
C129 0.0352(19) 0.035(2) 0.037(2) -0.0020(16) 0.0003(15) 0.0257(17)
C130 0.0185(16) 0.036(2) 0.051(2) -0.0084(18) 0.0047(16) 0.0049(16)
C131 0.062(3) 0.061(3) 0.0215(19) 0.0040(17) 0.0124(17) 0.040(2)
C132 0.0281(18) 0.0222(19) 0.061(3) 0.0131(17) 0.0243(18) 0.0122(16)
C133 0.0331(19) 0.048(3) 0.031(2) 0.0159(18) -0.0013(16) 0.0169(18)
C134 0.0308(19) 0.050(3) 0.034(2) -0.0164(18) 0.0049(16) 0.0157(18)
C135 0.0260(17) 0.032(2) 0.0320(19) 0.0141(15) 0.0010(14) 0.0130(16)
C136 0.0225(17) 0.034(2) 0.048(2) 0.0061(17) -0.0093(16) 0.0133(16)
C137 0.047(2) 0.047(2) 0.0197(17) -0.0034(16) -0.0050(15) 0.0306(19)
C138 0.050(2) 0.023(2) 0.049(2) 0.0090(17) 0.0067(19) 0.0217(18)
C139 0.033(2) 0.031(2) 0.049(2) 0.0114(18) 0.0189(18) 0.0024(17)
C140 0.039(2) 0.023(2) 0.055(2) -0.0132(17) -0.0086(18) 0.0154(17)
C141 0.0226(18) 0.034(2) 0.043(2) 0.0035(17) 0.0021(16) -0.0019(16)
C142 0.037(2) 0.052(3) 0.0260(19) 0.0100(17) -0.0066(15) 0.0186(19)
C143 0.045(2) 0.041(2) 0.041(2) -0.0188(18) -0.0126(17) 0.0297(19)
C144 0.047(2) 0.052(3) 0.034(2) 0.020(2) 0.0093(18) 0.006(2)

loop_
_atom_type_symbol
_atom_type_description
_atom_type_scat_dispersion_real
_atom_type_scat_dispersion_imag
_atom_type_scat_source
C C 0.0033 0.0016 'International Tables Vol C Tables 4.2.6.8 and 6.1.1.4'
H H 0.0000 0.0000 'International Tables Vol C Tables 4.2.6.8 and 6.1.1.4'
O O 0.0106 0.0060 'International Tables Vol C Tables 4.2.6.8 and 6.1.1.4'
P P 0.1023 0.0942 'International Tables Vol C Tables 4.2.6.8 and 6.1.1.4'
Cl Cl 0.1484 0.1585 'International Tables Vol C Tables 4.2.6.8 and 6.1.1.4'
Fe Fe 0.3463 0.8444 'International Tables Vol C Tables 4.2.6.8 and 6.1.1.4'
Dy Dy -0.1892 4.4098 'International Tables Vol C Tables 4.2.6.8 and 6.1.1.4'

loop_
_geom_angle_atom_site_label_1
_geom_angle_atom_site_label_2
_geom_angle_atom_site_label_3
_geom_angle
_geom_angle_site_symmetry_1
_geom_angle_site_symmetry_3
O11 Dy1 O5 91.52(7) . .
O11 Dy1 O9 172.71(7) . .
O5 Dy1 O9 92.18(7) . .
O11 Dy1 O7 89.34(7) . .
O5 Dy1 O7 177.31(7) . .
O9 Dy1 O7 87.25(7) . .
O11 Dy1 Cl5 95.87(5) . .
O5 Dy1 Cl5 89.44(5) . .
O9 Dy1 Cl5 90.45(5) . .
O7 Dy1 Cl5 87.93(5) . .
O11 Dy1 Cl3 85.83(5) . .
O5 Dy1 Cl3 92.22(5) . .
O9 Dy1 Cl3 87.75(5) . .
O7 Dy1 Cl3 90.38(5) . .
Cl5 Dy1 Cl3 177.59(3) . .
O8 Dy2 O10 89.31(7) . .
O8 Dy2 O6 178.62(7) . .
O10 Dy2 O6 91.50(7) . .
O8 Dy2 O12 88.64(7) . .
O10 Dy2 O12 177.90(7) . .
O6 Dy2 O12 90.54(7) . .
O8 Dy2 Cl6 91.36(6) . .
O10 Dy2 Cl6 90.36(5) . .
O6 Dy2 Cl6 87.52(5) . .
O12 Dy2 Cl6 89.22(5) . .
O8 Dy2 Cl4 90.40(6) . .
O10 Dy2 Cl4 90.87(6) . .
O6 Dy2 Cl4 90.70(5) . .
O12 Dy2 Cl4 89.62(5) . .
Cl6 Dy2 Cl4 177.87(3) . .
O5 P7 C33 109.12(13) . .
O5 P7 C37 113.59(13) . .
C33 P7 C37 108.37(14) . .
O5 P7 C39 110.66(13) . .
C33 P7 C39 108.55(13) . .
C37 P7 C39 106.41(13) . .
O9 P8 C26 111.01(13) . .
O9 P8 C18 111.99(12) . .
C26 P8 C18 107.21(13) . .
O9 P8 C20 109.04(12) . .
C26 P8 C20 109.89(14) . .
C18 P8 C20 107.62(14) . .
O10 P9 C59 111.43(13) . .
O10 P9 C48 111.19(13) . .
C59 P9 C48 108.03(13) . .
O10 P9 C40 111.82(13) . .
C59 P9 C40 107.83(13) . .
C48 P9 C40 106.31(14) . .
O6 P10 C12 112.38(13) . .
O6 P10 C22 110.34(13) . .
C12 P10 C22 107.23(13) . .
O6 P10 C25 110.55(12) . .
C12 P10 C25 107.93(13) . .
C22 P10 C25 108.26(14) . .
O11 P11 C35 112.37(12) . .
O11 P11 C23 110.96(13) . .
C35 P11 C23 107.18(14) . .
O11 P11 C53 110.94(13) . .
C35 P11 C53 107.76(14) . .
C23 P11 C53 107.41(13) . .
O8 P12 C38 110.90(13) . .
O8 P12 C19 111.92(13) . .
C38 P12 C19 107.91(14) . .
O8 P12 C17 109.61(13) . .
C38 P12 C17 107.45(13) . .
C19 P12 C17 108.92(14) . .
O7 P13 C1 112.48(13) . .
O7 P13 C16 108.86(13) . .
C1 P13 C16 109.82(14) . .
O7 P13 C14 110.04(13) . .
C1 P13 C14 106.25(13) . .
C16 P13 C14 109.33(14) . .
Cl2 Fe15 Cl14 107.90(4) . .
Cl2 Fe15 Cl1 109.89(5) . .
Cl14 Fe15 Cl1 109.35(4) . .
Cl2 Fe15 Cl18 107.82(5) . .
Cl14 Fe15 Cl18 112.67(4) . .
Cl1 Fe15 Cl18 109.16(4) . .
Cl19 Fe16 Cl8 109.74(5) . .
Cl19 Fe16 Cl17 107.75(4) . .
Cl8 Fe16 Cl17 111.77(5) . .
Cl19 Fe16 Cl7 109.51(5) . .
Cl8 Fe16 Cl7 108.47(6) . .
Cl17 Fe16 Cl7 109.57(4) . .
O12 P20 C29 110.78(13) . .
O12 P20 C36 109.55(13) . .
C29 P20 C36 109.48(13) . .
O12 P20 C13 110.83(13) . .
C29 P20 C13 109.43(13) . .
C36 P20 C13 106.68(14) . .
P7 O5 Dy1 160.99(12) . .
P10 O6 Dy2 163.95(13) . .
P13 O7 Dy1 166.57(12) . .
P12 O8 Dy2 164.23(13) . .
P8 O9 Dy1 162.16(12) . .
P9 O10 Dy2 162.14(13) . .
P11 O11 Dy1 171.54(12) . .
P20 O12 Dy2 166.35(13) . .
C41 C13 C56 119.9(3) . .
C41 C13 P20 123.6(2) . .
C56 C13 P20 116.5(2) . .
C49 C14 C21 119.6(3) . .
C49 C14 P13 121.3(2) . .
C21 C14 P13 119.1(2) . .
C74 C15 C40 119.9(3) . .
C74 C15 H15 120.1 . .
C40 C15 H15 120.1 . .
C3 C16 C44 119.3(3) . .
C3 C16 P13 117.9(2) . .
C44 C16 P13 122.8(2) . .
C51 C17 C9 119.2(3) . .
C51 C17 P12 122.3(2) . .
C9 C17 P12 118.5(2) . .
C94 C18 C75 119.7(3) . .
C94 C18 P8 122.7(2) . .
C75 C18 P8 117.5(2) . .
C116 C19 C50 119.0(3) . .
C116 C19 P12 118.6(2) . .
C50 C19 P12 122.4(2) . .
C6 C20 C58 119.9(3) . .
C6 C20 P8 122.0(2) . .
C58 C20 P8 118.0(2) . .
C124 C21 C14 119.8(3) . .
C124 C21 H21 120.1 . .
C14 C21 H21 120.1 . .
C64 C22 C8 119.7(3) . .
C64 C22 P10 118.2(2) . .
C8 C22 P10 122.1(2) . .
C30 C23 C43 119.2(3) . .
C30 C23 P11 120.8(2) . .
C43 C23 P11 120.0(2) . .
C27 C25 C2 119.8(3) . .
C27 C25 P10 121.8(2) . .
C2 C25 P10 118.4(2) . .
C31 C26 C90 119.1(3) . .
C31 C26 P8 119.5(2) . .
C90 C26 P8 121.4(2) . .
C25 C27 C87 120.3(3) . .
C25 C27 H27 119.9 . .
C87 C27 H27 119.9 . .
C52 C28 C37 119.8(3) . .
C52 C28 H28 120.1 . .
C37 C28 H28 120.1 . .
C47 C29 C63 119.8(3) . .
C47 C29 P20 118.4(2) . .
C63 C29 P20 121.8(2) . .
C73 C30 C23 120.4(3) . .
C73 C30 H30 119.8 . .
C23 C30 H30 119.8 . .
C119 C31 C26 120.3(3) . .
C119 C31 H31 119.8 . .
C26 C31 H31 119.8 . .
C88 C32 C33 119.5(3) . .
C88 C32 H32 120.3 . .
C33 C32 H32 120.3 . .
C102 C33 C32 119.9(3) . .
C102 C33 P7 118.9(2) . .
C32 C33 P7 121.1(2) . .
C92 C34 C38 119.9(3) . .
C92 C34 H34 120.0 . .
C38 C34 H34 120.0 . .
C45 C35 C68 119.8(3) . .
C45 C35 P11 119.9(2) . .
C68 C35 P11 120.1(2) . .
C80 C36 C10 119.4(3) . .
C80 C36 P20 122.5(2) . .
C10 C36 P20 117.9(2) . .
C28 C37 C46 119.4(3) . .
C28 C37 P7 121.7(2) . .
C46 C37 P7 118.9(2) . .
C76 C38 C34 119.4(3) . .
C76 C38 P12 122.1(2) . .
C34 C38 P12 118.5(2) . .
C15 C40 C5 119.2(3) . .
C15 C40 P9 118.3(2) . .
C5 C40 P9 122.4(2) . .
C77 C3 C16 119.4(3) . .
C77 C3 H3 120.3 . .
C16 C3 H3 120.3 . .
C113 C4 C47 120.3(3) . .
C113 C4 H4 119.8 . .
C47 C4 H4 119.8 . .
C62 C5 C40 120.3(3) . .
C62 C5 H5 119.8 . .
C40 C5 H5 119.8 . .
C81 C6 C20 120.2(3) . .
C81 C6 H6 119.9 . .
C20 C6 H6 119.9 . .
C54 C7 C45 120.1(3) . .
C54 C7 H7 120.0 . .
C45 C7 H7 120.0 . .
C109 C8 C22 119.9(3) . .
C109 C8 H8 120.0 . .
C22 C8 H8 120.0 . .
C101 C9 C17 120.5(3) . .
C101 C9 H9 119.7 . .
C17 C9 H9 119.7 . .
C42 C10 C36 120.2(3) . .
C42 C10 H10 119.9 . .
C36 C10 H10 119.9 . .
C135 C11 C53 119.4(3) . .
C135 C11 H11 120.3 . .
C53 C11 H11 120.3 . .
C57 C12 C55 120.1(3) . .
C57 C12 P10 119.2(2) . .
C55 C12 P10 120.7(2) . .
C121 C1 C89 119.4(3) . .
C121 C1 P13 123.7(2) . .
C89 C1 P13 116.8(2) . .
C83 C2 C25 119.4(3) . .
C83 C2 H2 120.3 . .
C25 C2 H2 120.3 . .
C13 C41 C142 120.3(3) . .
C13 C41 H41 119.9 . .
C142 C41 H41 119.9 . .
C103 C42 C10 120.0(3) . .
C103 C42 H42 120.0 . .
C10 C42 H42 120.0 . .
C99 C43 C23 120.0(3) . .
C99 C43 H43 120.0 . .
C23 C43 H43 120.0 . .
C120 C44 C16 120.4(3) . .
C120 C44 H44 119.8 . .
C16 C44 H44 119.8 . .
C7 C45 C35 119.7(3) . .
C7 C45 H45 120.1 . .
C35 C45 H45 120.1 . .
C69 C46 C37 120.1(3) . .
C69 C46 H46 119.9 . .
C37 C46 H46 119.9 . .
C4 C47 C29 119.6(3) . .
C4 C47 H47 120.2 . .
C29 C47 H47 120.2 . .
C61 C48 C91 119.5(3) . .
C61 C48 P9 121.4(2) . .
C91 C48 P9 119.0(2) . .
C125 C49 C14 120.2(3) . .
C125 C49 H49 119.9 . .
C14 C49 H49 119.9 . .
C71 C24 C55 120.1(3) . .
C71 C24 H24 119.9 . .
C55 C24 H24 119.9 . .
C141 C50 C19 120.2(3) . .
C141 C50 H50 119.9 . .
C19 C50 H50 119.9 . .
C17 C51 C67 120.1(3) . .
C17 C51 H51 119.9 . .
C67 C51 H51 119.9 . .
C93 C52 C28 120.3(3) . .
C93 C52 H52 119.8 . .
C28 C52 H52 119.8 . .
C95 C53 C11 119.7(3) . .
C95 C53 P11 119.3(2) . .
C11 C53 P11 121.0(2) . .
C7 C54 C70 120.3(3) . .
C7 C54 H54 119.9 . .
C70 C54 H54 119.9 . .
C24 C55 C12 119.7(3) . .
C24 C55 H55 120.2 . .
C12 C55 H55 120.2 . .
C104 C56 C13 119.1(3) . .
C104 C56 H56 120.4 . .
C13 C56 H56 120.4 . .
C12 C57 C137 119.5(3) . .
C12 C57 H57 120.2 . .
C137 C57 H57 120.2 . .
C86 C39 C66 119.3(3) . .
C86 C39 P7 122.7(2) . .
C66 C39 P7 117.9(2) . .
C122 C58 C20 119.1(3) . .
C122 C58 H58 120.5 . .
C20 C58 H58 120.5 . .
C128 C59 C100 119.8(3) . .
C128 C59 P9 118.9(2) . .
C100 C59 P9 121.2(2) . .
C86 C60 C82 120.2(3) . .
C86 C60 H60 119.9 . .
C82 C60 H60 119.9 . .
C117 C61 C48 119.9(3) . .
C117 C61 H61 120.1 . .
C48 C61 H61 120.1 . .
C5 C62 C65 120.3(3) . .
C5 C62 H62 119.8 . .
C65 C62 H62 119.8 . .
C72 C63 C29 119.8(3) . .
C72 C63 H63 120.1 . .
C29 C63 H63 120.1 . .
C22 C64 C112 119.9(3) . .
C22 C64 H64 120.1 . .
C112 C64 H64 120.1 . .
C74 C65 C62 120.1(3) . .
C74 C65 H65 120.0 . .
C62 C65 H65 120.0 . .
C79 C66 C39 120.0(3) . .
C79 C66 H66 120.0 . .
C39 C66 H66 120.0 . .
C115 C67 C51 119.9(3) . .
C115 C67 H67 120.1 . .
C51 C67 H67 120.1 . .
C70 C68 C35 119.8(3) . .
C70 C68 H68 120.1 . .
C35 C68 H68 120.1 . .
C46 C69 C93 120.2(3) . .
C46 C69 H69 119.9 . .
C93 C69 H69 119.9 . .
C68 C70 C54 120.2(3) . .
C68 C70 H70 119.9 . .
C54 C70 H70 119.9 . .
C24 C71 C137 120.3(3) . .
C24 C71 H71 119.9 . .
C137 C71 H71 119.9 . .
C63 C72 C113 120.1(3) . .
C63 C72 H72 119.9 . .
C113 C72 H72 119.9 . .
C105 C73 C30 120.1(3) . .
C105 C73 H73 120.0 . .
C30 C73 H73 120.0 . .
C65 C74 C15 120.2(3) . .
C65 C74 H74 119.9 . .
C15 C74 H74 119.9 . .
C78 C75 C18 119.5(3) . .
C78 C75 H75 120.2 . .
C18 C75 H75 120.2 . .
C131 C76 C38 120.0(3) . .
C131 C76 H76 120.0 . .
C38 C76 H76 120.0 . .
C114 C77 C3 120.6(3) . .
C114 C77 H77 119.7 . .
C3 C77 H77 119.7 . .
C129 C78 C75 120.6(3) . .
C129 C78 H78 119.7 . .
C75 C78 H78 119.7 . .
C66 C79 C82 120.2(3) . .
C66 C79 H79 119.9 . .
C82 C79 H79 119.9 . .
C138 C80 C36 119.5(3) . .
C138 C80 H80 120.3 . .
C36 C80 H80 120.3 . .
C106 C81 C6 119.9(3) . .
C106 C81 H81 120.0 . .
C6 C81 H81 120.0 . .
C60 C82 C79 119.9(3) . .
C60 C82 H82 120.0 . .
C79 C82 H82 120.0 . .
C2 C83 C85 120.7(3) . .
C2 C83 H83 119.6 . .
C85 C83 H83 119.6 . .
C107 C84 C90 120.2(3) . .
C107 C84 H84 119.9 . .
C90 C84 H84 119.9 . .
C83 C85 C87 120.1(3) . .
C83 C85 H85 120.0 . .
C87 C85 H85 120.0 . .
C60 C86 C39 120.4(3) . .
C60 C86 H86 119.8 . .
C39 C86 H86 119.8 . .
C85 C87 C27 119.7(3) . .
C85 C87 H87 120.1 . .
C27 C87 H87 120.1 . .
C126 C88 C32 120.2(3) . .
C126 C88 H88 119.9 . .
C32 C88 H88 119.9 . .
C110 C89 C1 120.1(3) . .
C110 C89 H89 120.0 . .
C1 C89 H89 120.0 . .
C84 C90 C26 120.1(3) . .
C84 C90 H90 119.9 . .
C26 C90 H90 119.9 . .
C123 C91 C48 119.6(3) . .
C123 C91 H91 120.2 . .
C48 C91 H91 120.2 . .
C34 C92 C127 120.3(3) . .
C34 C92 H92 119.9 . .
C127 C92 H92 119.9 . .
C52 C93 C69 120.1(3) . .
C52 C93 H93 120.0 . .
C69 C93 H93 120.0 . .
C18 C94 C143 119.8(3) . .
C18 C94 H94 120.1 . .
C143 C94 H94 120.1 . .
C108 C95 C53 119.7(3) . .
C108 C95 H95 120.2 . .
C53 C95 H95 120.2 . .
C134 C96 C110 120.4(3) . .
C134 C96 H96 119.8 . .
C110 C96 H96 119.8 . .
C108 C97 C135 120.0(3) . .
C108 C97 H97 120.0 . .
C135 C97 H97 120.0 . .
C109 C98 C112 120.5(3) . .
C109 C98 H98 119.8 . .
C112 C98 H98 119.8 . .
C105 C99 C43 120.2(3) . .
C105 C99 H99 119.9 . .
C43 C99 H99 119.9 . .
C118 C100 C59 120.0(3) . .
C118 C100 H100 120.0 . .
C59 C100 H100 120.0 . .
C115 C101 C9 119.7(3) . .
C115 C101 H101 120.1 . .
C9 C101 H101 120.1 . .
C33 C102 C130 119.4(3) . .
C33 C102 H102 120.3 . .
C130 C102 H102 120.3 . .
C138 C103 C42 120.6(3) . .
C138 C103 H103 119.7 . .
C42 C103 H103 119.7 . .
C136 C104 C56 120.5(3) . .
C136 C104 H104 119.7 . .
C56 C104 H104 119.7 . .
C73 C105 C99 120.1(3) . .
C73 C105 H105 119.9 . .
C99 C105 H105 119.9 . .
C122 C106 C81 120.1(3) . .
C122 C106 H106 120.0 . .
C81 C106 H106 120.0 . .
C84 C107 C119 120.3(3) . .
C84 C107 H107 119.9 . .
C119 C107 H107 119.9 . .
C97 C108 C95 120.8(3) . .
C97 C108 H108 119.6 . .
C95 C108 H108 119.6 . .
C98 C109 C8 120.2(3) . .
C98 C109 H109 119.9 . .
C8 C109 H109 119.9 . .
C96 C110 C89 120.1(3) . .
C96 C110 H110 119.9 . .
C89 C110 H110 119.9 . .
C140 C111 C118 120.1(3) . .
C140 C111 H111 119.9 . .
C118 C111 H111 119.9 . .
C98 C112 C64 119.9(3) . .
C98 C112 H112 120.1 . .
C64 C112 H112 120.1 . .
C4 C113 C72 120.2(3) . .
C4 C113 H113 119.9 . .
C72 C113 H113 119.9 . .
C77 C114 C120 120.3(3) . .
C77 C114 H114 119.8 . .
C120 C114 H114 119.8 . .
C101 C115 C67 120.6(3) . .
C101 C115 H115 119.7 . .
C67 C115 H115 119.7 . .
C19 C116 C144 120.5(3) . .
C19 C116 H116 119.8 . .
C144 C116 H116 119.8 . .
C132 C117 C61 120.2(3) . .
C132 C117 H117 119.9 . .
C61 C117 H117 119.9 . .
C111 C118 C100 120.0(3) . .
C111 C118 H118 120.0 . .
C100 C118 H118 120.0 . .
C107 C119 C31 119.9(3) . .
C107 C119 H119 120.0 . .
C31 C119 H119 120.0 . .
C44 C120 C114 119.9(3) . .
C44 C120 H120 120.1 . .
C114 C120 H120 120.1 . .
C1 C121 C134 119.9(3) . .
C1 C121 H121 120.1 . .
C134 C121 H121 120.1 . .
C106 C122 C58 120.8(3) . .
C106 C122 H122 119.6 . .
C58 C122 H122 119.6 . .
C132 C123 C91 120.5(3) . .
C132 C123 H123 119.8 . .
C91 C123 H123 119.8 . .
C21 C124 C133 120.0(3) . .
C21 C124 H124 120.0 . .
C133 C124 H124 120.0 . .
C49 C125 C133 120.0(3) . .
C49 C125 H125 120.0 . .
C133 C125 H125 120.0 . .
C130 C126 C88 120.5(3) . .
C130 C126 H126 119.8 . .
C88 C126 H126 119.8 . .
C92 C127 C131 120.2(3) . .
C92 C127 H127 119.9 . .
C131 C127 H127 119.9 . .
C59 C128 C140 119.8(3) . .
C59 C128 H128 120.1 . .
C140 C128 H128 120.1 . .
C143 C129 C78 119.7(3) . .
C143 C129 H129 120.2 . .
C78 C129 H129 120.2 . .
C126 C130 C102 120.5(3) . .
C126 C130 H130 119.8 . .
C102 C130 H130 119.8 . .
C127 C131 C76 120.1(3) . .
C127 C131 H131 119.9 . .
C76 C131 H131 119.9 . .
C117 C132 C123 120.3(3) . .
C117 C132 H132 119.9 . .
C123 C132 H132 119.9 . .
C125 C133 C124 120.5(3) . .
C125 C133 H133 119.8 . .
C124 C133 H133 119.8 . .
C96 C134 C121 120.1(3) . .
C96 C134 H134 119.9 . .
C121 C134 H134 119.9 . .
C97 C135 C11 120.4(3) . .
C97 C135 H135 119.8 . .
C11 C135 H135 119.8 . .
C104 C136 C142 120.2(3) . .
C104 C136 H136 119.9 . .
C142 C136 H136 119.9 . .
C71 C137 C57 120.2(3) . .
C71 C137 H137 119.9 . .
C57 C137 H137 119.9 . .
C103 C138 C80 120.3(3) . .
C103 C138 H138 119.8 . .
C80 C138 H138 119.8 . .
C141 C139 C144 120.1(3) . .
C141 C139 H139 119.9 . .
C144 C139 H139 119.9 . .
C111 C140 C128 120.2(3) . .
C111 C140 H140 119.9 . .
C128 C140 H140 119.9 . .
C139 C141 C50 120.5(3) . .
C139 C141 H141 119.8 . .
C50 C141 H141 119.8 . .
C136 C142 C41 120.0(3) . .
C136 C142 H142 120.0 . .
C41 C142 H142 120.0 . .
C129 C143 C94 120.7(3) . .
C129 C143 H143 119.6 . .
C94 C143 H143 119.6 . .
C139 C144 C116 119.7(4) . .
C139 C144 H144 120.1 . .
C116 C144 H144 120.1 . .

loop_
_geom_bond_atom_site_label_1
_geom_bond_atom_site_label_2
_geom_bond_distance
_geom_bond_site_symmetry_2
Dy1 O11 2.2245(19) .
Dy1 O5 2.230(2) .
Dy1 O9 2.2424(19) .
Dy1 O7 2.244(2) .
Dy1 Cl5 2.6138(7) .
Dy1 Cl3 2.6302(7) .
Dy2 O8 2.231(2) .
Dy2 O10 2.243(2) .
Dy2 O6 2.244(2) .
Dy2 O12 2.2519(19) .
Dy2 Cl6 2.6170(7) .
Dy2 Cl4 2.6258(7) .
P7 O5 1.510(2) .
P7 C33 1.794(3) .
P7 C37 1.797(3) .
P7 C39 1.798(3) .
P8 O9 1.509(2) .
P8 C26 1.795(3) .
P8 C18 1.799(3) .
P8 C20 1.800(3) .
P9 O10 1.503(2) .
P9 C59 1.792(3) .
P9 C48 1.796(3) .
P9 C40 1.798(3) .
P10 O6 1.502(2) .
P10 C12 1.792(3) .
P10 C22 1.797(3) .
P10 C25 1.798(3) .
P11 O11 1.501(2) .
P11 C35 1.790(3) .
P11 C23 1.795(3) .
P11 C53 1.798(3) .
P12 O8 1.502(2) .
P12 C38 1.789(3) .
P12 C19 1.794(3) .
P12 C17 1.796(3) .
P13 O7 1.505(2) .
P13 C1 1.798(3) .
P13 C16 1.798(3) .
P13 C14 1.800(3) .
Cl14 Fe15 2.1891(9) .
Fe15 Cl2 2.1770(10) .
Fe15 Cl1 2.1896(10) .
Fe15 Cl18 2.2006(10) .
Fe16 Cl19 2.1805(10) .
Fe16 Cl8 2.1808(11) .
Fe16 Cl17 2.1915(10) .
Fe16 Cl7 2.2017(11) .
P20 O12 1.500(2) .
P20 C29 1.794(3) .
P20 C36 1.796(3) .
P20 C13 1.798(3) .
C13 C41 1.376(4) .
C13 C56 1.403(4) .
C14 C49 1.395(4) .
C14 C21 1.396(4) .
C15 C74 1.388(4) .
C15 C40 1.398(4) .
C15 H15 0.9500 .
C16 C3 1.392(4) .
C16 C44 1.399(4) .
C17 C51 1.389(4) .
C17 C9 1.392(4) .
C18 C94 1.379(4) .
C18 C75 1.392(4) .
C19 C116 1.379(4) .
C19 C50 1.386(4) .
C20 C6 1.390(4) .
C20 C58 1.395(4) .
C21 C124 1.383(4) .
C21 H21 0.9500 .
C22 C64 1.390(4) .
C22 C8 1.395(4) .
C23 C30 1.389(4) .
C23 C43 1.392(4) .
C25 C27 1.383(4) .
C25 C2 1.396(4) .
C26 C31 1.391(4) .
C26 C90 1.392(4) .
C27 C87 1.389(4) .
C27 H27 0.9500 .
C28 C52 1.387(4) .
C28 C37 1.390(4) .
C28 H28 0.9500 .
C29 C47 1.389(4) .
C29 C63 1.393(4) .
C30 C73 1.379(5) .
C30 H30 0.9500 .
C31 C119 1.380(5) .
C31 H31 0.9500 .
C32 C88 1.384(4) .
C32 C33 1.400(4) .
C32 H32 0.9500 .
C33 C102 1.387(4) .
C34 C92 1.376(4) .
C34 C38 1.399(4) .
C34 H34 0.9500 .
C35 C45 1.391(4) .
C35 C68 1.397(4) .
C36 C80 1.393(4) .
C36 C10 1.395(4) .
C37 C46 1.392(4) .
C38 C76 1.390(4) .
C40 C5 1.400(4) .
C3 C77 1.390(4) .
C3 H3 0.9500 .
C4 C113 1.375(5) .
C4 C47 1.388(4) .
C4 H4 0.9500 .
C5 C62 1.375(4) .
C5 H5 0.9500 .
C6 C81 1.385(4) .
C6 H6 0.9500 .
C7 C54 1.379(5) .
C7 C45 1.388(4) .
C7 H7 0.9500 .
C8 C109 1.381(5) .
C8 H8 0.9500 .
C9 C101 1.384(4) .
C9 H9 0.9500 .
C10 C42 1.379(4) .
C10 H10 0.9500 .
C11 C135 1.391(4) .
C11 C53 1.398(4) .
C11 H11 0.9500 .
C12 C57 1.379(4) .
C12 C55 1.391(4) .
C1 C121 1.383(4) .
C1 C89 1.393(4) .
C2 C83 1.379(4) .
C2 H2 0.9500 .
C41 C142 1.386(4) .
C41 H41 0.9500 .
C42 C103 1.376(5) .
C42 H42 0.9500 .
C43 C99 1.385(5) .
C43 H43 0.9500 .
C44 C120 1.379(5) .
C44 H44 0.9500 .
C45 H45 0.9500 .
C46 C69 1.380(4) .
C46 H46 0.9500 .
C47 H47 0.9500 .
C48 C61 1.389(4) .
C48 C91 1.396(4) .
C49 C125 1.375(5) .
C49 H49 0.9500 .
C24 C71 1.373(4) .
C24 C55 1.383(4) .
C24 H24 0.9500 .
C50 C141 1.383(5) .
C50 H50 0.9500 .
C51 C67 1.390(4) .
C51 H51 0.9500 .
C52 C93 1.376(5) .
C52 H52 0.9500 .
C53 C95 1.396(4) .
C54 C70 1.384(5) .
C54 H54 0.9500 .
C55 H55 0.9500 .
C56 C104 1.389(4) .
C56 H56 0.9500 .
C57 C137 1.390(4) .
C57 H57 0.9500 .
C39 C86 1.386(4) .
C39 C66 1.394(4) .
C58 C122 1.392(4) .
C58 H58 0.9500 .
C59 C128 1.375(4) .
C59 C100 1.385(4) .
C60 C86 1.380(4) .
C60 C82 1.381(5) .
C60 H60 0.9500 .
C61 C117 1.384(4) .
C61 H61 0.9500 .
C62 C65 1.385(4) .
C62 H62 0.9500 .
C63 C72 1.381(4) .
C63 H63 0.9500 .
C64 C112 1.392(4) .
C64 H64 0.9500 .
C65 C74 1.384(5) .
C65 H65 0.9500 .
C66 C79 1.383(4) .
C66 H66 0.9500 .
C67 C115 1.379(5) .
C67 H67 0.9500 .
C68 C70 1.377(4) .
C68 H68 0.9500 .
C69 C93 1.381(5) .
C69 H69 0.9500 .
C70 H70 0.9500 .
C71 C137 1.376(5) .
C71 H71 0.9500 .
C72 C113 1.384(5) .
C72 H72 0.9500 .
C73 C105 1.376(5) .
C73 H73 0.9500 .
C74 H74 0.9500 .
C75 C78 1.378(4) .
C75 H75 0.9500 .
C76 C131 1.382(5) .
C76 H76 0.9500 .
C77 C114 1.373(5) .
C77 H77 0.9500 .
C78 C129 1.375(5) .
C78 H78 0.9500 .
C79 C82 1.383(5) .
C79 H79 0.9500 .
C80 C138 1.393(5) .
C80 H80 0.9500 .
C81 C106 1.384(5) .
C81 H81 0.9500 .
C82 H82 0.9500 .
C83 C85 1.380(5) .
C83 H83 0.9500 .
C84 C107 1.377(5) .
C84 C90 1.379(5) .
C84 H84 0.9500 .
C85 C87 1.380(5) .
C85 H85 0.9500 .
C86 H86 0.9500 .
C87 H87 0.9500 .
C88 C126 1.377(5) .
C88 H88 0.9500 .
C89 C110 1.383(4) .
C89 H89 0.9500 .
C90 H90 0.9500 .
C91 C123 1.380(5) .
C91 H91 0.9500 .
C92 C127 1.380(5) .
C92 H92 0.9500 .
C93 H93 0.9500 .
C94 C143 1.381(5) .
C94 H94 0.9500 .
C95 C108 1.381(4) .
C95 H95 0.9500 .
C96 C134 1.370(5) .
C96 C110 1.376(5) .
C96 H96 0.9500 .
C97 C108 1.373(5) .
C97 C135 1.380(5) .
C97 H97 0.9500 .
C98 C109 1.379(5) .
C98 C112 1.380(5) .
C98 H98 0.9500 .
C99 C105 1.379(5) .
C99 H99 0.9500 .
C100 C118 1.383(5) .
C100 H100 0.9500 .
C101 C115 1.378(5) .
C101 H101 0.9500 .
C102 C130 1.391(5) .
C102 H102 0.9500 .
C103 C138 1.370(5) .
C103 H103 0.9500 .
C104 C136 1.374(5) .
C104 H104 0.9500 .
C105 H105 0.9500 .
C106 C122 1.375(5) .
C106 H106 0.9500 .
C107 C119 1.378(5) .
C107 H107 0.9500 .
C108 H108 0.9500 .
C109 H109 0.9500 .
C110 H110 0.9500 .
C111 C140 1.372(5) .
C111 C118 1.373(5) .
C111 H111 0.9500 .
C112 H112 0.9500 .
C113 H113 0.9500 .
C114 C120 1.380(5) .
C114 H114 0.9500 .
C115 H115 0.9500 .
C116 C144 1.385(5) .
C116 H116 0.9500 .
C117 C132 1.374(5) .
C117 H117 0.9500 .
C118 H118 0.9500 .
C119 H119 0.9500 .
C120 H120 0.9500 .
C121 C134 1.395(5) .
C121 H121 0.9500 .
C122 H122 0.9500 .
C123 C132 1.374(5) .
C123 H123 0.9500 .
C124 C133 1.384(5) .
C124 H124 0.9500 .
C125 C133 1.383(5) .
C125 H125 0.9500 .
C126 C130 1.369(5) .
C126 H126 0.9500 .
C127 C131 1.381(5) .
C127 H127 0.9500 .
C128 C140 1.388(5) .
C128 H128 0.9500 .
C129 C143 1.369(5) .
C129 H129 0.9500 .
C130 H130 0.9500 .
C131 H131 0.9500 .
C132 H132 0.9500 .
C133 H133 0.9500 .
C134 H134 0.9500 .
C135 H135 0.9500 .
C136 C142 1.380(5) .
C136 H136 0.9500 .
C137 H137 0.9500 .
C138 H138 0.9500 .
C139 C141 1.359(5) .
C139 C144 1.381(5) .
C139 H139 0.9500 .
C140 H140 0.9500 .
C141 H141 0.9500 .
C142 H142 0.9500 .
C143 H143 0.9500 .
C144 H144 0.9500 .
